data_1547629
loop_
_publ_author_name
'Larsen, Dennis'
'Langhorn, Line M.'
'Akselsen, Olivia M.'
'Nielsen, Bjarne E.'
'Pittelkow, Michael'

_publ_section_title
;
 Thiosemicarbazone organocatalysis: tetrahydropyranylation and
 2-deoxygalactosylation reactions and kinetics-based mechanistic
 investigation
;
_journal_name_full 'Chem. Sci.'
_journal_paper_doi 10.1039/C7SC03366D
_journal_year 2017
_chemical_formula_moiety 'C16 H9 F6 N5 O4 S'
_chemical_formula_sum 'C16 H9 F6 N5 O4 S'
_chemical_formula_weight 481.34
_space_group_crystal_system triclinic
_space_group_IT_number 2
_space_group_name_Hall '-P 1'
_space_group_name_H-M_alt 'P -1'
_symmetry_space_group_name_Hall '-P 1'
_symmetry_space_group_name_H-M 'P -1'
_atom_sites_solution_hydrogens mixed
_audit_creation_date 2016-02-02
_audit_creation_method
;
Olex2 1.2
(compiled 2015.09.30 svn.r3233 for OlexSys, GUI svn.r5103)
;
_audit_update_record
;
2016-04-13 deposited with the CCDC.
2017-09-27 downloaded from the CCDC.
;
_cell_angle_alpha 89.810(2)
_cell_angle_beta 71.081(2)
_cell_angle_gamma 68.037(2)
_cell_formula_units_Z 2
_cell_length_a 8.8724(4)
_cell_length_b 9.8446(5)
_cell_length_c 12.3483(6)
_cell_measurement_reflns_used 8691
_cell_measurement_temperature 295
_cell_measurement_theta_max 30.17
_cell_measurement_theta_min 2.66
_cell_volume 937.66(8)
_computing_cell_refinement 'SAINT v8.34A (Bruker, 2013)'
_computing_data_reduction 'SAINT v8.34A (Bruker, 2013)'
_computing_molecular_graphics 'Olex2 (Dolomanov et al., 2009)'
_computing_publication_material 'Olex2 (Dolomanov et al., 2009)'
_computing_structure_refinement 'XL (Sheldrick, 2008)'
_computing_structure_solution 'XS (Sheldrick, 2008)'
_diffrn_ambient_temperature 295
_diffrn_measured_fraction_theta_full 0.999
_diffrn_measured_fraction_theta_max 0.999
_diffrn_measurement_device_type 'Bruker APEX-II CCD'
_diffrn_measurement_method '\f and \w scans'
_diffrn_radiation_type MoK\a
_diffrn_radiation_wavelength 0.71073
_diffrn_reflns_av_R_equivalents 0.0330
_diffrn_reflns_av_unetI/netI 0.0207
_diffrn_reflns_Laue_measured_fraction_full 0.999
_diffrn_reflns_Laue_measured_fraction_max 0.999
_diffrn_reflns_limit_h_max 10
_diffrn_reflns_limit_h_min -11
_diffrn_reflns_limit_k_max 12
_diffrn_reflns_limit_k_min -12
_diffrn_reflns_limit_l_max 15
_diffrn_reflns_limit_l_min -15
_diffrn_reflns_number 21041
_diffrn_reflns_point_group_measured_fraction_full 0.999
_diffrn_reflns_point_group_measured_fraction_max 0.999
_diffrn_reflns_theta_full 25.242
_diffrn_reflns_theta_max 26.372
_diffrn_reflns_theta_min 2.251
_diffrn_standards_number 0
_exptl_absorpt_coefficient_mu 0.268
_exptl_absorpt_correction_T_max 0.7461
_exptl_absorpt_correction_T_min 0.7045
_exptl_absorpt_correction_type multi-scan
_exptl_absorpt_process_details
;
SADABS-2014/3 (Bruker,2014) was used for absorption correction.
wR2(int) was 0.1296 before and 0.0473 after correction.
The Ratio of minimum to maximum transmission is 0.9442.
The \l/2 correction factor is Not present.
;
_exptl_crystal_colour 'clear yellowish colourless'
_exptl_crystal_colour_lustre clear
_exptl_crystal_colour_modifier yellowish
_exptl_crystal_colour_primary colourless
_exptl_crystal_density_diffrn 1.705
_exptl_crystal_description needle
_exptl_crystal_F_000 484
_exptl_crystal_size_max 0.422
_exptl_crystal_size_mid 0.304
_exptl_crystal_size_min 0.212
_refine_diff_density_max 0.445
_refine_diff_density_min -0.442
_refine_diff_density_rms 0.041
_refine_ls_extinction_method none
_refine_ls_goodness_of_fit_ref 1.035
_refine_ls_hydrogen_treatment mixed
_refine_ls_matrix_type full
_refine_ls_number_parameters 353
_refine_ls_number_reflns 3830
_refine_ls_number_restraints 0
_refine_ls_restrained_S_all 1.035
_refine_ls_R_factor_all 0.0523
_refine_ls_R_factor_gt 0.0403
_refine_ls_shift/su_max 0.001
_refine_ls_shift/su_mean 0.000
_refine_ls_structure_factor_coef Fsqd
_refine_ls_weighting_details 'w=1/[\s^2^(Fo^2^)+(0.0500P)^2^+0.4370P] where P=(Fo^2^+2Fc^2^)/3'
_refine_ls_weighting_scheme calc
_refine_ls_wR_factor_gt 0.1029
_refine_ls_wR_factor_ref 0.1115
_reflns_Friedel_coverage 0.000
_reflns_number_gt 3090
_reflns_number_total 3830
_reflns_threshold_expression 'I > 2\s(I)'
_cod_data_source_file c7sc03366d2.cif
_cod_data_source_block mo_d8v1126_0m-a
_cod_database_code 1547629
_shelxl_version_number 2014/6
_shelx_space_group_comment
;
The symmetry employed for this shelxl refinement is uniquely defined
by the following loop, which should always be used as a source of
symmetry information in preference to the above space-group names.
They are only intended as comments.
;
_olex2_refinement_description
;
1. Fixed Uiso
 At 1.2 times of:
  All C(H) groups
2. Others
 Sof(F6)=Sof(F4A)=Sof(F5A)=1-FVAR(1)
 Sof(F4)=Sof(F5)=Sof(F6A)=FVAR(1)
 Sof(F3A)=Sof(F1A)=Sof(F2A)=1-FVAR(2)
 Sof(F1)=Sof(F2)=Sof(F3)=FVAR(2)
3.a Aromatic/amide H refined with riding coordinates:
 C2(H2), C3(H3), C5(H5), C7(H7), C13(H13), C15(H15), C17(H17)
;
_olex2_submission_special_instructions 'No special instructions were received'

loop_
_space_group_symop_operation_xyz
'x, y, z'
'-x, -y, -z'

loop_
_atom_site_label
_atom_site_type_symbol
_atom_site_fract_x
_atom_site_fract_y
_atom_site_fract_z
_atom_site_U_iso_or_equiv
_atom_site_adp_type
_atom_site_occupancy
_atom_site_site_symmetry_order
_atom_site_calc_flag
_atom_site_refinement_flags_posn
_atom_site_refinement_flags_occupancy
_atom_site_disorder_assembly
_atom_site_disorder_group
C1 C 0.2316(2) 0.12015(18) 1.12099(13) 0.0359(4) Uani 1 1 d . . . .
C2 C 0.0833(2) 0.1215(2) 1.10452(15) 0.0430(4) Uani 1 1 d . . . .
H2 H 0.0171 0.2031 1.0782 0.052 Uiso 1 1 calc R . . .
C3 C 0.0315(3) 0.0051(2) 1.12614(16) 0.0459(4) Uani 1 1 d . . . .
H3 H -0.0688 0.0083 1.1156 0.055 Uiso 1 1 calc R . . .
C4 C 0.1321(3) -0.1160(2) 1.16376(15) 0.0422(4) Uani 1 1 d . . . .
C5 C 0.2779(2) -0.12298(19) 1.18392(14) 0.0394(4) Uani 1 1 d . . . .
H5 H 0.3425 -0.2047 1.2110 0.047 Uiso 1 1 calc R . . .
C6 C 0.3255(2) -0.00397(18) 1.16251(13) 0.0351(4) Uani 1 1 d . . . .
C7 C 0.2802(2) 0.24768(19) 1.09664(14) 0.0385(4) Uani 1 1 d . . . .
H7 H 0.3255 0.2815 1.1438 0.046 Uiso 1 1 calc R . . .
C10 C 0.3087(2) 0.49560(19) 0.89538(15) 0.0384(4) Uani 1 1 d . . . .
C12 C 0.2500(2) 0.47893(19) 0.71232(14) 0.0367(4) Uani 1 1 d . . . .
C13 C 0.2595(2) 0.3684(2) 0.63797(15) 0.0405(4) Uani 1 1 d . . . .
H13 H 0.2659 0.2776 0.6623 0.049 Uiso 1 1 calc R . . .
C14 C 0.2594(3) 0.3931(2) 0.52783(16) 0.0457(4) Uani 1 1 d . . . .
C15 C 0.2494(3) 0.5274(2) 0.49003(16) 0.0492(5) Uani 1 1 d . . . .
H15 H 0.2511 0.5431 0.4154 0.059 Uiso 1 1 calc R . . .
C16 C 0.2369(2) 0.6374(2) 0.56510(16) 0.0442(4) Uani 1 1 d . . . .
C17 C 0.2384(2) 0.6147(2) 0.67569(15) 0.0413(4) Uani 1 1 d . . . .
H17 H 0.2318 0.6898 0.7248 0.050 Uiso 1 1 calc R . . .
C19 C 0.2144(3) 0.7877(3) 0.5297(2) 0.0598(6) Uani 1 1 d . . . .
C20 C 0.2733(4) 0.2721(3) 0.4480(2) 0.0684(7) Uani 1 1 d . . . .
N8 N 0.2586(2) 0.31062(16) 1.00918(12) 0.0394(3) Uani 1 1 d . . . .
N11 N 0.2481(2) 0.44591(17) 0.82468(13) 0.0433(4) Uani 1 1 d . . . .
N20 N 0.4875(2) -0.01833(16) 1.17865(12) 0.0401(3) Uani 1 1 d . . . .
N21 N 0.0834(3) -0.2441(2) 1.18130(14) 0.0536(4) Uani 1 1 d . . . .
N22 N 0.3061(2) 0.42809(17) 0.99196(13) 0.0437(4) Uani 1 1 d . . . .
O22 O -0.0344(2) -0.2428(2) 1.14969(16) 0.0751(5) Uani 1 1 d . . . .
O23 O 0.1647(3) -0.34539(18) 1.22284(15) 0.0741(5) Uani 1 1 d . . . .
O24 O 0.5358(2) -0.10308(17) 1.24402(13) 0.0605(4) Uani 1 1 d . . . .
O25 O 0.56723(19) 0.05227(16) 1.12422(13) 0.0541(4) Uani 1 1 d . . . .
F1 F 0.2009(18) 0.3101(12) 0.3722(8) 0.117(4) Uani 0.480(19) 1 d . P A 1
F2 F 0.4143(16) 0.179(2) 0.401(2) 0.189(8) Uani 0.480(19) 1 d . P A 1
F3 F 0.170(3) 0.2047(19) 0.5099(8) 0.131(4) Uani 0.480(19) 1 d . P A 1
F4 F 0.0951(11) 0.8326(9) 0.4805(12) 0.126(4) Uani 0.423(9) 1 d . P B 1
F5 F 0.178(2) 0.8886(6) 0.6069(4) 0.138(6) Uani 0.423(9) 1 d . P B 1
F6 F 0.2345(15) 0.7995(5) 0.4259(3) 0.136(4) Uani 0.577(9) 1 d . P B 2
S1 S 0.38306(8) 0.62992(6) 0.87867(5) 0.05768(18) Uani 1 1 d . . . .
F4A F 0.0545(5) 0.8852(4) 0.5890(5) 0.0891(16) Uani 0.577(9) 1 d . P B 2
F5A F 0.3134(10) 0.8403(7) 0.5595(9) 0.126(3) Uani 0.577(9) 1 d . P B 2
F6A F 0.3497(8) 0.7812(7) 0.4426(8) 0.113(3) Uani 0.423(9) 1 d . P B 1
H11 H 0.220(3) 0.375(3) 0.8476(19) 0.053(6) Uiso 1 1 d . . . .
H22 H 0.357(3) 0.451(3) 1.033(2) 0.061(7) Uiso 1 1 d . . . .
F3A F 0.285(2) 0.1493(8) 0.4887(6) 0.103(3) Uani 0.520(19) 1 d . P A 2
F1A F 0.1534(13) 0.3213(13) 0.4006(11) 0.127(3) Uani 0.520(19) 1 d . P A 2
F2A F 0.4232(13) 0.2312(10) 0.3551(5) 0.104(3) Uani 0.520(19) 1 d . P A 2

loop_
_atom_site_aniso_label
_atom_site_aniso_U_11
_atom_site_aniso_U_22
_atom_site_aniso_U_33
_atom_site_aniso_U_23
_atom_site_aniso_U_13
_atom_site_aniso_U_12
C1 0.0488(10) 0.0342(9) 0.0226(7) 0.0066(6) -0.0122(7) -0.0145(8)
C2 0.0504(11) 0.0423(10) 0.0354(9) 0.0128(8) -0.0186(8) -0.0144(8)
C3 0.0513(11) 0.0552(12) 0.0380(9) 0.0116(8) -0.0188(8) -0.0255(9)
C4 0.0544(11) 0.0425(10) 0.0316(9) 0.0080(7) -0.0113(8) -0.0243(9)
C5 0.0523(11) 0.0343(9) 0.0285(8) 0.0092(7) -0.0131(7) -0.0145(8)
C6 0.0437(9) 0.0349(9) 0.0239(7) 0.0062(6) -0.0114(7) -0.0129(7)
C7 0.0534(11) 0.0348(9) 0.0300(8) 0.0084(7) -0.0190(8) -0.0166(8)
C10 0.0487(10) 0.0340(9) 0.0371(9) 0.0132(7) -0.0217(8) -0.0156(8)
C12 0.0438(9) 0.0380(9) 0.0315(8) 0.0120(7) -0.0174(7) -0.0161(8)
C13 0.0483(10) 0.0398(10) 0.0393(9) 0.0121(7) -0.0212(8) -0.0186(8)
C14 0.0494(11) 0.0517(11) 0.0375(9) 0.0063(8) -0.0192(8) -0.0180(9)
C15 0.0572(12) 0.0605(12) 0.0308(9) 0.0155(9) -0.0190(8) -0.0212(10)
C16 0.0473(10) 0.0461(11) 0.0374(9) 0.0183(8) -0.0158(8) -0.0159(9)
C17 0.0511(11) 0.0375(9) 0.0364(9) 0.0121(7) -0.0179(8) -0.0163(8)
C19 0.0737(16) 0.0557(13) 0.0524(13) 0.0283(11) -0.0261(12) -0.0248(12)
C20 0.090(2) 0.0727(17) 0.0539(14) 0.0038(13) -0.0344(14) -0.0366(16)
N8 0.0572(9) 0.0337(7) 0.0336(7) 0.0113(6) -0.0212(7) -0.0200(7)
N11 0.0711(11) 0.0391(8) 0.0367(8) 0.0189(7) -0.0289(8) -0.0314(8)
N20 0.0478(9) 0.0353(8) 0.0341(7) 0.0059(6) -0.0151(7) -0.0121(7)
N21 0.0735(12) 0.0540(10) 0.0423(9) 0.0128(8) -0.0173(9) -0.0373(9)
N22 0.0703(11) 0.0382(8) 0.0398(8) 0.0165(7) -0.0320(8) -0.0289(8)
O22 0.0864(12) 0.0872(13) 0.0857(12) 0.0310(10) -0.0392(10) -0.0627(11)
O23 0.1153(15) 0.0552(10) 0.0784(11) 0.0306(9) -0.0500(11) -0.0484(10)
O24 0.0680(10) 0.0595(9) 0.0645(9) 0.0296(8) -0.0402(8) -0.0220(8)
O25 0.0545(8) 0.0552(9) 0.0572(9) 0.0155(7) -0.0185(7) -0.0273(7)
F1 0.219(11) 0.122(6) 0.053(3) 0.020(3) -0.082(5) -0.082(7)
F2 0.118(8) 0.146(11) 0.245(16) -0.132(12) -0.066(9) 0.011(6)
F3 0.225(12) 0.133(7) 0.095(4) 0.005(5) -0.065(6) -0.125(8)
F4 0.112(5) 0.104(5) 0.207(12) 0.112(7) -0.105(6) -0.051(4)
F5 0.284(15) 0.047(3) 0.053(3) 0.021(2) -0.038(6) -0.053(6)
F6 0.265(10) 0.078(3) 0.0410(18) 0.0376(17) -0.042(4) -0.052(5)
S1 0.0820(4) 0.0583(3) 0.0711(4) 0.0375(3) -0.0519(3) -0.0474(3)
F4A 0.094(3) 0.0471(17) 0.102(4) 0.0234(19) -0.024(2) -0.0101(15)
F5A 0.157(5) 0.097(4) 0.224(10) 0.105(5) -0.138(6) -0.096(4)
F6A 0.083(3) 0.117(4) 0.127(7) 0.090(5) -0.016(3) -0.044(3)
F3A 0.213(9) 0.061(3) 0.060(3) 0.018(2) -0.053(4) -0.077(5)
F1A 0.096(4) 0.149(6) 0.148(7) -0.042(5) -0.083(4) -0.025(3)
F2A 0.120(5) 0.112(5) 0.060(3) -0.035(2) 0.020(3) -0.067(4)

loop_
_atom_type_symbol
_atom_type_description
_atom_type_scat_dispersion_real
_atom_type_scat_dispersion_imag
_atom_type_scat_source
C C 0.0033 0.0016 'International Tables Vol C Tables 4.2.6.8 and 6.1.1.4'
H H 0.0000 0.0000 'International Tables Vol C Tables 4.2.6.8 and 6.1.1.4'
F F 0.0171 0.0103 'International Tables Vol C Tables 4.2.6.8 and 6.1.1.4'
N N 0.0061 0.0033 'International Tables Vol C Tables 4.2.6.8 and 6.1.1.4'
O O 0.0106 0.0060 'International Tables Vol C Tables 4.2.6.8 and 6.1.1.4'
S S 0.1246 0.1234 'International Tables Vol C Tables 4.2.6.8 and 6.1.1.4'

loop_
_geom_angle_atom_site_label_1
_geom_angle_atom_site_label_2
_geom_angle_atom_site_label_3
_geom_angle
C2 C1 C6 117.03(16)
C2 C1 C7 119.40(15)
C6 C1 C7 123.56(16)
C3 C2 C1 121.83(17)
C4 C3 C2 118.51(18)
C3 C4 N21 119.05(18)
C5 C4 C3 122.49(17)
C5 C4 N21 118.46(17)
C4 C5 C6 117.63(16)
C1 C6 N20 121.12(15)
C5 C6 C1 122.47(17)
C5 C6 N20 116.30(15)
N8 C7 C1 118.34(16)
N11 C10 N22 114.90(16)
N11 C10 S1 127.52(13)
N22 C10 S1 117.58(14)
C13 C12 C17 119.52(15)
C13 C12 N11 116.74(15)
C17 C12 N11 123.71(16)
C14 C13 C12 120.11(17)
C13 C14 C15 120.90(18)
C13 C14 C20 119.50(19)
C15 C14 C20 119.59(19)
C16 C15 C14 118.62(17)
C15 C16 C17 121.47(17)
C15 C16 C19 120.08(17)
C17 C16 C19 118.41(19)
C16 C17 C12 119.37(18)
F4 C19 C16 110.6(3)
F5 C19 C16 116.9(3)
F5 C19 F4 107.8(6)
F5 C19 F6A 109.5(6)
F6 C19 C16 116.6(3)
F6 C19 F4A 105.6(4)
F6 C19 F5A 108.8(4)
F4A C19 C16 109.9(2)
F5A C19 C16 111.7(2)
F5A C19 F4A 103.1(4)
F6A C19 C16 110.9(3)
F6A C19 F4 99.7(5)
F1 C20 C14 117.2(6)
F1 C20 F3 97.4(6)
F2 C20 C14 116.9(5)
F2 C20 F1 107.8(9)
F2 C20 F3 107.7(8)
F3 C20 C14 107.8(5)
F3A C20 C14 116.0(3)
F3A C20 F1A 113.7(7)
F3A C20 F2A 102.8(6)
F1A C20 C14 110.3(5)
F1A C20 F2A 102.8(6)
F2A C20 C14 110.1(4)
C7 N8 N22 115.16(15)
C10 N11 C12 129.60(16)
O24 N20 C6 117.51(15)
O24 N20 O25 124.05(17)
O25 N20 C6 118.42(14)
O22 N21 C4 117.18(18)
O23 N21 C4 118.46(18)
O23 N21 O22 124.33(19)
C10 N22 N8 121.68(15)

loop_
_geom_bond_atom_site_label_1
_geom_bond_atom_site_label_2
_geom_bond_distance
C1 C2 1.390(3)
C1 C6 1.401(2)
C1 C7 1.473(2)
C2 C3 1.381(3)
C3 C4 1.379(3)
C4 C5 1.373(3)
C4 N21 1.473(2)
C5 C6 1.384(2)
C6 N20 1.469(2)
C7 N8 1.276(2)
C10 N11 1.340(2)
C10 N22 1.361(2)
C10 S1 1.6702(18)
C12 C13 1.386(3)
C12 C17 1.388(2)
C12 N11 1.420(2)
C13 C14 1.381(2)
C14 C15 1.382(3)
C14 C20 1.492(3)
C15 C16 1.377(3)
C16 C17 1.387(2)
C16 C19 1.500(3)
C19 F4 1.323(6)
C19 F5 1.251(6)
C19 F6 1.247(4)
C19 F4A 1.336(4)
C19 F5A 1.314(5)
C19 F6A 1.307(5)
C20 F1 1.279(8)
C20 F2 1.191(9)
C20 F3 1.363(9)
C20 F3A 1.289(6)
C20 F1A 1.313(7)
C20 F2A 1.364(7)
N8 N22 1.366(2)
N20 O24 1.2182(19)
N20 O25 1.221(2)
N21 O22 1.224(2)
N21 O23 1.215(2)
